data_4111468
loop_
_publ_author_name
'Forrest E. Michael'
'Andrew P. Duncan'
'Zachary K. Sweeney'
'Robert G. Bergman'

_publ_section_title
;
 Rearrangements and Stereomutations of Metallacycles Derived from Allenes
 and Imidozirconium Complexes
;
_journal_name_full 'Journal of the American Chemical Society'
_journal_page_first 1752
_journal_page_last 1764
_journal_paper_doi 10.1021/ja045607k
_journal_volume 127
_journal_year 2005
_chemical_formula_moiety 'C37 H39 N Zr '
_chemical_formula_sum 'C37 H39 N Zr'
_chemical_formula_weight 588.94
_space_group_IT_number 61
_symmetry_cell_setting orthorhombic
_symmetry_Int_Tables_number 61
_symmetry_space_group_name_Hall '-P 2ac 2ab'
_symmetry_space_group_name_H-M 'P b c a'
_audit_creation_date 'Wed Jun  9 15:07:15 2004'
_audit_creation_method 'by teXsan'
_cell_angle_alpha 90
_cell_angle_beta 90
_cell_angle_gamma 90
_cell_formula_units_Z 8
_cell_length_a 14.4356(4)
_cell_length_b 15.5402(3)
_cell_length_c 25.6347(6)
_cell_measurement_reflns_used 4226
_cell_measurement_temperature 116.2
_cell_measurement_theta_max 22.5
_cell_measurement_theta_min 1.8
_cell_volume 5750.7(2)
_computing_cell_refinement 'Bruker-AXS SAINT v6.40'
_computing_data_collection 'Bruker-AXS SMART v5.054'
_computing_data_reduction 'Bruker-AXS SAINT v6.40'
_computing_publication_material teXsan
_computing_structure_refinement teXsan
_computing_structure_solution SIR97
_diffrn_measured_fraction_theta_full 0.9889
_diffrn_measured_fraction_theta_max 0.9889
_diffrn_measurement_device_type 'Bruker SMART 1000'
_diffrn_measurement_method \w-scans
_diffrn_radiation_type 'Mo K\a'
_diffrn_radiation_wavelength 0.7107
_diffrn_reflns_av_R_equivalents 0.080
_diffrn_reflns_limit_h_max 16
_diffrn_reflns_limit_h_min 0
_diffrn_reflns_limit_k_max 18
_diffrn_reflns_limit_k_min 0
_diffrn_reflns_limit_l_max 30
_diffrn_reflns_limit_l_min 0
_diffrn_reflns_number 24154
_diffrn_reflns_theta_full 24.68
_diffrn_reflns_theta_max 24.68
_diffrn_standards_decay_% 0
_diffrn_standards_interval_count 0
_diffrn_standards_interval_time 0
_diffrn_standards_number 0
_exptl_absorpt_coefficient_mu 0.409
_exptl_absorpt_correction_T_max 0.950
_exptl_absorpt_correction_T_min 0.570
_exptl_absorpt_correction_type empirical
_exptl_absorpt_process_details 'Blessing, 1995'
_exptl_crystal_colour balck
_exptl_crystal_density_diffrn 1.360
_exptl_crystal_description 'trapezoidal tablet'
_exptl_crystal_F_000 2464.00
_exptl_crystal_size_max 0.250
_exptl_crystal_size_mid 0.150
_exptl_crystal_size_min 0.120
_refine_diff_density_max 0.46
_refine_diff_density_min -0.68
_refine_ls_extinction_method none
_refine_ls_goodness_of_fit_ref 1.383
_refine_ls_hydrogen_treatment constr
_refine_ls_number_parameters 352
_refine_ls_number_reflns 3161
_refine_ls_R_factor_gt 0.0381
_refine_ls_shift/su_max 0.0005
_refine_ls_structure_factor_coef F
_refine_ls_weighting_details 'w = 1/[\s^2^(Fo) + 0.00022|Fo|^2^]'
_refine_ls_weighting_scheme calc
_refine_ls_wR_factor_ref 0.0428
_reflns_number_gt 3161
_reflns_number_total 4827
_reflns_threshold_expression F^2^>3.0\s(F^2^)
_cod_data_source_file ja045607ksi20040809_013014.cif
_cod_data_source_block Andrew_Duncan's_zirconacyc
_cod_original_sg_symbol_H-M 'P b c a '
_cod_original_formula_sum 'C37 H39 N Zr '
_cod_database_code 4111468

loop_
_symmetry_equiv_pos_as_xyz
x,y,z
1/2+x,1/2-y,-z
-x,1/2+y,1/2-z
1/2-x,-y,1/2+z
-x,-y,-z
1/2-x,1/2+y,z
x,1/2-y,1/2+z
1/2+x,y,1/2-z

loop_
_atom_site_label
_atom_site_type_symbol
_atom_site_fract_x
_atom_site_fract_y
_atom_site_fract_z
_atom_site_U_iso_or_equiv
_atom_site_adp_type
_atom_site_occupancy
_atom_site_calc_flag
_atom_site_refinement_flags
Zr(1) Zr -0.15823(2) 0.31301(2) 0.66606(1) 0.0148(1) Uani 1.00 d .
N(1) N -0.0432(2) 0.2656(2) 0.6264(1) 0.0142(9) Uani 1.00 d .
C(1) C -0.2762(2) 0.2264(3) 0.6145(1) 0.020(1) Uani 1.00 d .
C(2) C -0.3217(2) 0.3027(2) 0.6300(1) 0.021(1) Uani 1.00 d .
C(3) C -0.3317(2) 0.3008(3) 0.6843(2) 0.024(1) Uani 1.00 d .
C(4) C -0.2911(3) 0.2247(3) 0.7032(2) 0.027(1) Uani 1.00 d .
C(5) C -0.2586(3) 0.1783(2) 0.6597(2) 0.024(1) Uani 1.00 d .
C(6) C -0.0366(3) 0.4094(3) 0.7073(2) 0.031(1) Uani 1.00 d .
C(7) C -0.1162(4) 0.4600(3) 0.7032(2) 0.036(1) Uani 1.00 d .
C(8) C -0.1826(3) 0.4255(3) 0.7365(2) 0.033(1) Uani 1.00 d .
C(9) C -0.1453(3) 0.3534(3) 0.7610(2) 0.032(1) Uani 1.00 d .
C(10) C -0.0540(3) 0.3435(3) 0.7429(2) 0.028(1) Uani 1.00 d .
C(11) C -0.0705(2) 0.2965(2) 0.5762(1) 0.013(1) Uani 1.00 d .
C(12) C -0.1273(2) 0.3764(2) 0.5847(1) 0.015(1) Uani 1.00 d .
C(13) C 0.0463(3) 0.2266(2) 0.6335(1) 0.015(1) Uani 1.00 d .
C(14) C 0.0524(3) 0.1427(2) 0.6538(1) 0.017(1) Uani 1.00 d .
C(15) C 0.1395(3) 0.1075(2) 0.6645(1) 0.022(1) Uani 1.00 d .
C(16) C 0.2200(3) 0.1529(3) 0.6542(1) 0.022(1) Uani 1.00 d .
C(17) C 0.2132(2) 0.2339(3) 0.6328(1) 0.019(1) Uani 1.00 d .
C(18) C 0.1285(3) 0.2732(2) 0.6227(1) 0.017(1) Uani 1.00 d .
C(19) C -0.0342(3) 0.0888(2) 0.6628(2) 0.022(1) Uani 1.00 d .
C(20) C -0.0216(3) -0.0054(3) 0.6469(2) 0.034(1) Uani 1.00 d .
C(21) C -0.0652(3) 0.0948(3) 0.7198(2) 0.030(1) Uani 1.00 d .
C(22) C 0.1303(3) 0.3627(2) 0.5990(2) 0.023(1) Uani 1.00 d .
C(23) C 0.1905(3) 0.4261(3) 0.6301(2) 0.035(1) Uani 1.00 d .
C(24) C 0.1653(3) 0.3597(3) 0.5422(2) 0.032(1) Uani 1.00 d .
C(25) C -0.0481(2) 0.2527(2) 0.5322(1) 0.015(1) Uani 1.00 d .
C(26) C -0.0471(2) 0.2818(2) 0.4779(1) 0.017(1) Uani 1.00 d .
C(27) C -0.0444(3) 0.2198(3) 0.4376(2) 0.021(1) Uani 1.00 d .
C(28) C -0.0375(3) 0.2446(3) 0.3860(2) 0.027(1) Uani 1.00 d .
C(29) C -0.0309(3) 0.3303(3) 0.3726(2) 0.028(1) Uani 1.00 d .
C(30) C -0.0329(3) 0.3920(3) 0.4114(2) 0.026(1) Uani 1.00 d .
C(31) C -0.0415(3) 0.3682(3) 0.4633(2) 0.023(1) Uani 1.00 d .
C(32) C -0.2036(2) 0.4095(2) 0.5510(1) 0.014(1) Uani 1.00 d .
C(33) C -0.2482(3) 0.3612(2) 0.5118(1) 0.018(1) Uani 1.00 d .
C(34) C -0.3255(3) 0.3940(3) 0.4861(1) 0.021(1) Uani 1.00 d .
C(35) C -0.3593(2) 0.4743(3) 0.4980(2) 0.025(1) Uani 1.00 d .
C(36) C -0.3156(3) 0.5241(3) 0.5356(2) 0.022(1) Uani 1.00 d .
C(37) C -0.2381(2) 0.4916(2) 0.5612(1) 0.018(1) Uani 1.00 d .
C(100) C -0.2959 0.2466 0.6583 0.0025 Uiso 0.00 d P
C(101) C -0.1069 0.4044 0.7302 0.0025 Uiso 0.00 d P
H(1) H -0.2605 0.2105 0.5797 0.0245 Uiso 1.00 calc .
H(2) H -0.3416 0.3472 0.6072 0.0248 Uiso 1.00 calc .
H(3) H -0.3612 0.3438 0.7049 0.0285 Uiso 1.00 calc .
H(4) H -0.2857 0.2077 0.7385 0.0320 Uiso 1.00 calc .
H(5) H -0.2297 0.1235 0.6608 0.0290 Uiso 1.00 calc .
H(6) H 0.0202 0.4182 0.6892 0.0355 Uiso 1.00 calc .
H(7) H -0.1237 0.5087 0.6814 0.0419 Uiso 1.00 calc .
H(8) H -0.2436 0.4479 0.7414 0.0391 Uiso 1.00 calc .
H(9) H -0.1760 0.3177 0.7858 0.0374 Uiso 1.00 calc .
H(10) H -0.0116 0.2993 0.7527 0.0323 Uiso 1.00 calc .
H(11) H -0.0831 0.4292 0.5960 0.0322 Uiso 1.00 calc .
H(12) H 0.1437 0.0514 0.6787 0.0265 Uiso 1.00 calc .
H(13) H 0.2788 0.1284 0.6622 0.0271 Uiso 1.00 calc .
H(14) H 0.2688 0.2638 0.6246 0.0236 Uiso 1.00 calc .
H(15) H -0.0822 0.1122 0.6420 0.0267 Uiso 1.00 calc .
H(16) H -0.0029 -0.0082 0.6114 0.0391 Uiso 1.00 calc .
H(17) H 0.0246 -0.0313 0.6682 0.0391 Uiso 1.00 calc .
H(18) H -0.0784 -0.0353 0.6512 0.0391 Uiso 1.00 calc .
H(19) H -0.1198 0.0615 0.7244 0.0356 Uiso 1.00 calc .
H(20) H -0.0776 0.1531 0.7282 0.0356 Uiso 1.00 calc .
H(21) H -0.0176 0.0733 0.7417 0.0356 Uiso 1.00 calc .
H(22) H 0.0685 0.3838 0.5986 0.0266 Uiso 1.00 calc .
H(23) H 0.2531 0.4072 0.6298 0.0408 Uiso 1.00 calc .
H(24) H 0.1867 0.4816 0.6146 0.0408 Uiso 1.00 calc .
H(25) H 0.1689 0.4289 0.6651 0.0408 Uiso 1.00 calc .
H(26) H 0.1260 0.3233 0.5219 0.0370 Uiso 1.00 calc .
H(27) H 0.1643 0.4161 0.5277 0.0370 Uiso 1.00 calc .
H(28) H 0.2266 0.3379 0.5413 0.0370 Uiso 1.00 calc .
H(29) H -0.0167 0.1923 0.5353 0.0322 Uiso 1.00 calc .
H(30) H -0.0467 0.1603 0.4461 0.0250 Uiso 1.00 calc .
H(31) H -0.0372 0.2024 0.3591 0.0313 Uiso 1.00 calc .
H(32) H -0.0252 0.3465 0.3372 0.0344 Uiso 1.00 calc .
H(33) H -0.0284 0.4510 0.4023 0.0314 Uiso 1.00 calc .
H(34) H -0.0431 0.4116 0.4895 0.0272 Uiso 1.00 calc .
H(35) H -0.2252 0.3056 0.5030 0.0217 Uiso 1.00 calc .
H(36) H -0.3551 0.3602 0.4598 0.0256 Uiso 1.00 calc .
H(37) H -0.4123 0.4960 0.4805 0.0299 Uiso 1.00 calc .
H(38) H -0.3385 0.5798 0.5437 0.0268 Uiso 1.00 calc .
H(39) H -0.2075 0.5262 0.5866 0.0218 Uiso 1.00 calc .

loop_
_atom_site_aniso_label
_atom_site_aniso_U_11
_atom_site_aniso_U_22
_atom_site_aniso_U_33
_atom_site_aniso_U_12
_atom_site_aniso_U_13
_atom_site_aniso_U_23
Zr(1) 0.0154(2) 0.0147(2) 0.0144(2) 0.0002(2) -0.0009(2) -0.0014(2)
N(1) 0.014(2) 0.012(2) 0.016(2) 0.001(1) -0.001(1) 0.001(1)
C(1) 0.012(2) 0.025(2) 0.023(2) -0.005(2) -0.001(2) -0.006(2)
C(2) 0.014(2) 0.022(2) 0.025(2) -0.004(2) -0.003(2) 0.005(2)
C(3) 0.013(2) 0.031(3) 0.027(2) -0.003(2) 0.006(2) -0.003(2)
C(4) 0.023(2) 0.035(3) 0.023(2) -0.010(2) -0.003(2) 0.007(2)
C(5) 0.017(2) 0.018(2) 0.037(3) -0.002(2) -0.004(2) 0.004(2)
C(6) 0.032(3) 0.039(3) 0.021(2) -0.018(2) 0.006(2) -0.015(2)
C(7) 0.064(3) 0.017(2) 0.026(3) -0.001(2) -0.016(2) -0.006(2)
C(8) 0.027(3) 0.038(3) 0.035(3) 0.009(2) -0.011(2) -0.027(2)
C(9) 0.039(3) 0.040(3) 0.017(2) -0.013(2) -0.002(2) -0.006(2)
C(10) 0.033(3) 0.025(2) 0.025(2) 0.005(2) -0.017(2) -0.008(2)
C(11) 0.012(2) 0.010(2) 0.017(2) -0.002(2) -0.002(2) 0.006(2)
C(12) 0.014(2) 0.016(2) 0.017(2) -0.000(2) -0.003(2) 0.000(2)
C(13) 0.019(2) 0.013(2) 0.013(2) 0.002(2) -0.002(2) -0.004(2)
C(14) 0.022(2) 0.016(2) 0.013(2) 0.001(2) -0.001(2) -0.000(2)
C(15) 0.032(3) 0.015(2) 0.020(2) 0.006(2) -0.003(2) 0.000(2)
C(16) 0.019(2) 0.024(2) 0.024(2) 0.007(2) -0.003(2) -0.003(2)
C(17) 0.016(2) 0.022(2) 0.020(2) -0.001(2) 0.000(2) -0.005(2)
C(18) 0.022(2) 0.014(2) 0.014(2) -0.001(2) -0.001(2) -0.002(2)
C(19) 0.026(2) 0.015(2) 0.024(2) 0.001(2) -0.005(2) 0.004(2)
C(20) 0.046(3) 0.019(2) 0.037(3) -0.006(2) -0.007(2) 0.006(2)
C(21) 0.033(3) 0.026(2) 0.032(3) -0.002(2) 0.003(2) 0.008(2)
C(22) 0.017(2) 0.019(2) 0.031(2) 0.000(2) -0.002(2) 0.004(2)
C(23) 0.025(2) 0.021(2) 0.060(3) -0.000(2) -0.009(2) -0.004(2)
C(24) 0.021(2) 0.037(3) 0.038(3) -0.004(2) -0.002(2) 0.015(2)
C(25) 0.013(2) 0.010(2) 0.022(2) -0.002(2) -0.001(2) -0.000(2)
C(26) 0.014(2) 0.019(2) 0.017(2) 0.003(2) 0.000(2) 0.001(2)
C(27) 0.019(2) 0.025(2) 0.018(2) 0.004(2) -0.001(2) -0.001(2)
C(28) 0.019(2) 0.040(3) 0.022(2) 0.004(2) -0.001(2) -0.008(2)
C(29) 0.019(2) 0.046(3) 0.019(2) 0.004(2) 0.001(2) 0.008(2)
C(30) 0.020(2) 0.030(3) 0.028(3) 0.002(2) 0.002(2) 0.012(2)
C(31) 0.020(2) 0.025(2) 0.023(2) 0.004(2) 0.003(2) -0.003(2)
C(32) 0.013(2) 0.015(2) 0.015(2) 0.001(2) 0.003(2) 0.004(2)
C(33) 0.019(2) 0.017(2) 0.018(2) 0.001(2) 0.002(2) 0.001(2)
C(34) 0.017(2) 0.031(2) 0.016(2) -0.000(2) -0.000(2) 0.002(2)
C(35) 0.013(2) 0.033(3) 0.028(2) 0.008(2) -0.004(2) 0.009(2)
C(36) 0.021(2) 0.020(2) 0.026(2) 0.007(2) 0.008(2) 0.007(2)
C(37) 0.019(2) 0.017(2) 0.019(2) -0.000(2) 0.004(2) -0.001(2)

loop_
_atom_type_symbol
_atom_type_description
_atom_type_scat_dispersion_real
_atom_type_scat_dispersion_imag
_atom_type_scat_source
Zr Zr -2.967 0.560
;International Tables for Crystallography
(1992, Vol. C, Tables 4.2.6.8 and 6.1.1.1)
;
N N 0.006 0.003
;International Tables for Crystallography
(1992, Vol. C, Tables 4.2.6.8 and 6.1.1.1)
;
C C 0.003 0.002
;International Tables for Crystallography
(1992, Vol. C, Tables 4.2.6.8 and 6.1.1.1)
;
H H 0.000 0.000
;International Tables for Crystallography
(1992, Vol. C, Table 6.1.1.2)
;

loop_
_geom_angle_atom_site_label_1
_geom_angle_atom_site_label_2
_geom_angle_atom_site_label_3
_geom_angle
_geom_angle_publ_flag
N(1) Zr(1) C(1) 95.3(1) ?
N(1) Zr(1) C(2) 122.7(1) ?
N(1) Zr(1) C(3) 147.7(1) ?
N(1) Zr(1) C(4) 126.4(1) ?
N(1) Zr(1) C(5) 97.5(1) ?
N(1) Zr(1) C(6) 82.0(1) ?
N(1) Zr(1) C(7) 108.1(1) ?
N(1) Zr(1) C(8) 134.6(1) ?
N(1) Zr(1) C(9) 120.0(1) ?
N(1) Zr(1) C(10) 88.4(1) ?
N(1) Zr(1) C(11) 32.6(1) ?
N(1) Zr(1) C(12) 64.1(1) ?
N(1) Zr(1) C(100) 119.96(8) ?
N(1) Zr(1) C(101) 108.14(8) ?
C(1) Zr(1) C(11) 79.4(1) ?
C(1) Zr(1) C(12) 83.6(1) ?
C(2) Zr(1) C(11) 97.0(1) ?
C(2) Zr(1) C(12) 83.1(1) ?
C(3) Zr(1) C(11) 128.5(1) ?
C(3) Zr(1) C(12) 112.4(1) ?
C(4) Zr(1) C(11) 129.5(1) ?
C(4) Zr(1) C(12) 134.6(1) ?
C(5) Zr(1) C(11) 97.9(1) ?
C(5) Zr(1) C(12) 113.3(1) ?
C(6) Zr(1) C(11) 95.1(1) ?
C(6) Zr(1) C(12) 89.5(1) ?
C(7) Zr(1) C(11) 107.4(1) ?
C(7) Zr(1) C(12) 84.9(1) ?
C(8) Zr(1) C(11) 138.9(1) ?
C(8) Zr(1) C(12) 111.6(1) ?
C(9) Zr(1) C(11) 146.2(1) ?
C(9) Zr(1) C(12) 137.6(1) ?
C(10) Zr(1) C(11) 114.4(1) ?
C(10) Zr(1) C(12) 120.0(1) ?
C(11) Zr(1) C(12) 34.4(1) ?
C(11) Zr(1) C(100) 107.60(8) ?
C(11) Zr(1) C(101) 122.01(8) ?
C(12) Zr(1) C(100) 106.40(9) ?
C(12) Zr(1) C(101) 108.37(9) ?
C(100) Zr(1) C(101) 129.23(2) ?
Zr(1) N(1) C(11) 95.8(2) ?
Zr(1) N(1) C(13) 143.5(2) ?
C(11) N(1) C(13) 120.2(3) ?
C(2) C(1) C(5) 107.4(3) ?
C(1) C(2) C(3) 108.1(3) ?
C(2) C(3) C(4) 108.4(4) ?
C(3) C(4) C(5) 107.4(3) ?
C(1) C(5) C(4) 108.7(3) ?
C(7) C(6) C(10) 108.3(4) ?
C(6) C(7) C(8) 107.8(4) ?
C(7) C(8) C(9) 108.7(4) ?
C(8) C(9) C(10) 107.5(4) ?
C(6) C(10) C(9) 107.8(4) ?
Zr(1) C(11) N(1) 51.6(2) ?
Zr(1) C(11) C(12) 62.0(2) ?
Zr(1) C(11) C(25) 152.6(3) ?
N(1) C(11) C(12) 107.2(3) ?
N(1) C(11) C(25) 121.0(3) ?
C(12) C(11) C(25) 131.7(3) ?
Zr(1) C(12) C(11) 83.5(2) ?
Zr(1) C(12) C(32) 121.2(2) ?
C(11) C(12) C(32) 127.1(3) ?
N(1) C(13) C(14) 119.6(3) ?
N(1) C(13) C(18) 120.8(3) ?
C(14) C(13) C(18) 119.5(3) ?
C(13) C(14) C(15) 119.5(3) ?
C(13) C(14) C(19) 121.0(3) ?
C(15) C(14) C(19) 119.5(3) ?
C(14) C(15) C(16) 121.2(4) ?
C(15) C(16) C(17) 118.7(3) ?
C(16) C(17) C(18) 122.6(3) ?
C(13) C(18) C(17) 118.4(3) ?
C(13) C(18) C(22) 124.1(3) ?
C(17) C(18) C(22) 117.5(3) ?
C(14) C(19) C(20) 112.9(3) ?
C(14) C(19) C(21) 110.7(3) ?
C(20) C(19) C(21) 110.3(3) ?
C(18) C(22) C(23) 112.9(3) ?
C(18) C(22) C(24) 110.8(3) ?
C(23) C(22) C(24) 109.0(3) ?
C(11) C(25) C(26) 129.6(3) ?
C(25) C(26) C(27) 118.9(3) ?
C(25) C(26) C(31) 123.5(3) ?
C(27) C(26) C(31) 117.4(3) ?
C(26) C(27) C(28) 120.8(4) ?
C(27) C(28) C(29) 120.8(4) ?
C(28) C(29) C(30) 119.3(4) ?
C(29) C(30) C(31) 120.5(4) ?
C(26) C(31) C(30) 121.2(4) ?
C(12) C(32) C(33) 124.5(3) ?
C(12) C(32) C(37) 118.1(3) ?
C(33) C(32) C(37) 117.2(3) ?
C(32) C(33) C(34) 120.5(3) ?
C(33) C(34) C(35) 120.9(4) ?
C(34) C(35) C(36) 120.0(3) ?
C(35) C(36) C(37) 119.4(4) ?
C(32) C(37) C(36) 122.0(3) ?
Zr(1) C(100) C(1) 89.6(2) ?
Zr(1) C(100) C(2) 89.7(2) ?
Zr(1) C(100) C(3) 90.6(2) ?
Zr(1) C(100) C(4) 89.7(2) ?
Zr(1) C(100) C(5) 90.4(2) ?
Zr(1) C(101) C(6) 87.9(2) ?
Zr(1) C(101) C(7) 89.8(2) ?
Zr(1) C(101) C(8) 88.3(2) ?
Zr(1) C(101) C(9) 85.3(2) ?
Zr(1) C(101) C(10) 85.2(2) ?
Zr(1) C(1) H(1) 117.716 no
C(2) C(1) H(1) 126.266 no
C(5) C(1) H(1) 126.287 no
C(100) C(1) H(1) 179.899 no
Zr(1) C(2) H(2) 117.284 no
C(1) C(2) H(2) 125.495 no
C(3) C(2) H(2) 126.446 no
C(100) C(2) H(2) 179.381 no
Zr(1) C(3) H(3) 119.215 no
C(2) C(3) H(3) 125.687 no
C(4) C(3) H(3) 125.922 no
C(100) C(3) H(3) 179.147 no
Zr(1) C(4) H(4) 116.438 no
C(3) C(4) H(4) 126.690 no
C(5) C(4) H(4) 125.943 no
C(100) C(4) H(4) 178.463 no
Zr(1) C(5) H(5) 119.042 no
C(1) C(5) H(5) 125.650 no
C(4) C(5) H(5) 125.641 no
C(100) C(5) H(5) 179.155 no
Zr(1) C(6) H(6) 118.552 no
C(7) C(6) H(6) 126.295 no
C(10) C(6) H(6) 125.413 no
C(101) C(6) H(6) 175.512 no
Zr(1) C(7) H(7) 117.928 no
C(6) C(7) H(7) 125.989 no
C(8) C(7) H(7) 126.205 no
C(101) C(7) H(7) 177.800 no
Zr(1) C(8) H(8) 118.301 no
C(7) C(8) H(8) 125.292 no
C(9) C(8) H(8) 126.044 no
C(101) C(8) H(8) 175.240 no
Zr(1) C(9) H(9) 117.657 no
C(8) C(9) H(9) 126.091 no
C(10) C(9) H(9) 126.420 no
C(101) C(9) H(9) 176.223 no
Zr(1) C(10) H(10) 116.912 no
C(6) C(10) H(10) 125.904 no
C(9) C(10) H(10) 126.337 no
C(101) C(10) H(10) 177.372 no
Zr(1) C(12) H(11) 101.245 no
C(11) C(12) H(11) 110.165 no
C(32) C(12) H(11) 109.175 no
C(14) C(15) H(12) 119.659 no
C(16) C(15) H(12) 119.127 no
C(15) C(16) H(13) 120.281 no
C(17) C(16) H(13) 120.977 no
C(16) C(17) H(14) 118.345 no
C(18) C(17) H(14) 119.075 no
C(14) C(19) H(15) 107.685 no
C(20) C(19) H(15) 107.607 no
C(21) C(19) H(15) 107.509 no
C(19) C(20) H(16) 109.419 no
C(19) C(20) H(17) 109.498 no
C(19) C(20) H(18) 109.591 no
H(16) C(20) H(17) 109.358 no
H(16) C(20) H(18) 109.575 no
H(17) C(20) H(18) 109.385 no
C(19) C(21) H(19) 109.239 no
C(19) C(21) H(20) 109.213 no
C(19) C(21) H(21) 109.364 no
H(19) C(21) H(20) 109.625 no
H(19) C(21) H(21) 109.664 no
H(20) C(21) H(21) 109.720 no
C(18) C(22) H(22) 107.734 no
C(23) C(22) H(22) 108.317 no
C(24) C(22) H(22) 107.960 no
C(22) C(23) H(23) 109.546 no
C(22) C(23) H(24) 109.336 no
C(22) C(23) H(25) 109.550 no
H(23) C(23) H(24) 109.382 no
H(23) C(23) H(25) 109.625 no
H(24) C(23) H(25) 109.389 no
C(22) C(24) H(26) 109.695 no
C(22) C(24) H(27) 109.500 no
C(22) C(24) H(28) 109.846 no
H(26) C(24) H(27) 108.951 no
H(26) C(24) H(28) 109.348 no
H(27) C(24) H(28) 109.484 no
C(11) C(25) H(29) 119.354 no
C(26) C(25) H(29) 110.261 no
C(26) C(27) H(30) 119.700 no
C(28) C(27) H(30) 119.531 no
C(27) C(28) H(31) 120.140 no
C(29) C(28) H(31) 119.060 no
C(28) C(29) H(32) 120.100 no
C(30) C(29) H(32) 120.576 no
C(29) C(30) H(33) 119.409 no
C(31) C(30) H(33) 120.080 no
C(26) C(31) H(34) 119.488 no
C(30) C(31) H(34) 119.303 no
C(32) C(33) H(35) 119.454 no
C(34) C(33) H(35) 120.067 no
C(33) C(34) H(36) 119.330 no
C(35) C(34) H(36) 119.799 no
C(34) C(35) H(37) 120.321 no
C(36) C(35) H(37) 119.712 no
C(35) C(36) H(38) 120.179 no
C(37) C(36) H(38) 120.468 no
C(32) C(37) H(39) 118.571 no
C(36) C(37) H(39) 119.385 no

loop_
_geom_bond_atom_site_label_1
_geom_bond_atom_site_label_2
_geom_bond_distance
_geom_bond_publ_flag
Zr(1) N(1) 2.081(3) yes
Zr(1) C(1) 2.542(4) yes
Zr(1) C(2) 2.540(4) yes
Zr(1) C(3) 2.555(4) yes
Zr(1) C(4) 2.544(4) yes
Zr(1) C(5) 2.551(4) yes
Zr(1) C(6) 2.539(4) yes
Zr(1) C(7) 2.548(4) yes
Zr(1) C(8) 2.537(4) yes
Zr(1) C(9) 2.521(4) yes
Zr(1) C(10) 2.523(4) yes
Zr(1) C(11) 2.641(4) yes
Zr(1) C(12) 2.348(4) yes
Zr(1) C(100) 2.2480(3) yes
Zr(1) C(101) 2.2946(3) yes
N(1) C(11) 1.430(4) yes
N(1) C(13) 1.439(4) yes
C(1) C(2) 1.411(5) yes
C(1) C(5) 1.402(5) yes
C(2) C(3) 1.402(5) yes
C(3) C(4) 1.406(6) yes
C(4) C(5) 1.408(6) yes
C(6) C(7) 1.396(6) yes
C(6) C(10) 1.394(6) yes
C(7) C(8) 1.389(6) yes
C(8) C(9) 1.395(6) yes
C(9) C(10) 1.406(6) yes
C(11) C(12) 1.503(5) yes
C(11) C(25) 1.357(5) yes
C(12) C(32) 1.492(5) yes
C(13) C(14) 1.406(5) yes
C(13) C(18) 1.418(5) yes
C(14) C(15) 1.398(5) yes
C(14) C(19) 1.522(5) yes
C(15) C(16) 1.385(5) yes
C(16) C(17) 1.378(5) yes
C(17) C(18) 1.391(5) yes
C(18) C(22) 1.518(5) yes
C(19) C(20) 1.532(6) yes
C(19) C(21) 1.530(5) yes
C(22) C(23) 1.538(6) yes
C(22) C(24) 1.542(6) yes
C(25) C(26) 1.464(5) yes
C(26) C(27) 1.413(5) yes
C(26) C(31) 1.395(5) yes
C(27) C(28) 1.382(5) yes
C(28) C(29) 1.379(6) yes
C(29) C(30) 1.382(6) yes
C(30) C(31) 1.387(5) yes
C(32) C(33) 1.411(5) yes
C(32) C(37) 1.395(5) yes
C(33) C(34) 1.393(5) yes
C(34) C(35) 1.373(5) yes
C(35) C(36) 1.388(6) yes
C(36) C(37) 1.392(5) yes
C(1) H(1) 0.953 no
C(2) H(2) 0.950 no
C(3) H(3) 0.952 no
C(4) H(4) 0.947 no
C(5) H(5) 0.948 no
C(6) H(6) 0.952 no
C(7) H(7) 0.948 no
C(8) H(8) 0.955 no
C(9) H(9) 0.953 no
C(10) H(10) 0.953 no
C(12) H(11) 1.079 no
C(15) H(12) 0.947 no
C(16) H(13) 0.951 no
C(17) H(14) 0.951 no
C(19) H(15) 0.948 no
C(20) H(16) 0.950 no
C(20) H(17) 0.952 no
C(20) H(18) 0.949 no
C(21) H(19) 0.949 no
C(21) H(20) 0.949 no
C(21) H(21) 0.948 no
C(22) H(22) 0.951 no
C(23) H(23) 0.949 no
C(23) H(24) 0.952 no
C(23) H(25) 0.949 no
C(24) H(26) 0.954 no
C(24) H(27) 0.952 no
C(24) H(28) 0.948 no
C(25) H(29) 1.046 no
C(27) H(30) 0.951 no
C(28) H(31) 0.951 no
C(29) H(32) 0.946 no
C(30) H(33) 0.949 no
C(31) H(34) 0.952 no
C(33) H(35) 0.952 no
C(34) H(36) 0.956 no
C(35) H(37) 0.949 no
C(36) H(38) 0.949 no
C(37) H(39) 0.953 no

loop_
_geom_contact_atom_site_label_1
_geom_contact_atom_site_label_2
_geom_contact_distance
_geom_contact_site_symmetry_2
Zr(1) C(1) 2.542(4) .
Zr(1) C(2) 2.540(4) .
Zr(1) C(3) 2.555(4) .
Zr(1) C(4) 2.544(4) .
Zr(1) C(5) 2.551(4) .
Zr(1) C(6) 2.539(4) .
Zr(1) C(7) 2.548(4) .
Zr(1) C(8) 2.537(4) .
Zr(1) C(9) 2.521(4) .
Zr(1) C(10) 2.523(4) .
Zr(1) C(11) 2.641(4) .
C(2) C(28) 3.226(5) 2_456
C(3) C(28) 3.545(5) 2_456
C(24) C(36) 3.456(6) 5_566
